data_1564904
loop_
_publ_author_name
'Wang, Beibei'
'Liu, Heng'
'Zhang, Chunyu'
'Tang, Tao'
'Zhang, Xuequan'

_publ_section_title
;
 Propylene homopolymerization and copolymerization with ethylene by
 acenaphthene-based \a-diimine nickel complexes to access EPR-like
 elastomers
;
_journal_issue 43
_journal_name_full 'Polymer Chemistry'
_journal_page_first 6307
_journal_page_last 6318
_journal_paper_doi 10.1039/D1PY00923K
_journal_volume 12
_journal_year 2021
_chemical_formula_moiety 'C62 H60 Br2 N2 Ni, 2(C H2 Cl2)'
_chemical_formula_sum 'C64 H64 Br2 Cl4 N2 Ni'
_chemical_formula_weight 1221.50
_space_group_crystal_system monoclinic
_space_group_IT_number 15
_space_group_name_Hall '-C 2yc'
_space_group_name_H-M_alt 'C 1 2/c 1'
_atom_sites_solution_hydrogens geom
_atom_sites_solution_primary dual
_audit_creation_date 2018-12-26
_audit_creation_method
;
Olex2 1.2
(compiled 2018.05.29 svn.r3508 for OlexSys, GUI svn.r5506)
;
_audit_update_record
;
2021-03-22 deposited with the CCDC.	2021-10-11 downloaded from the CCDC.
;
_cell_angle_alpha 90
_cell_angle_beta 125.0420(10)
_cell_angle_gamma 90
_cell_formula_units_Z 4
_cell_length_a 31.961(2)
_cell_length_b 12.0016(8)
_cell_length_c 18.5133(13)
_cell_measurement_reflns_used 5947
_cell_measurement_temperature 273(2)
_cell_measurement_theta_max 25.934
_cell_measurement_theta_min 2.548
_cell_volume 5814.1(7)
_computing_cell_refinement 'SAINT v6.45A (Bruker, 2003)'
_computing_data_collection 'SAINT v6.45A (Bruker, 2003)'
_computing_data_reduction 'SAINT v6.45A (Bruker, 2003)'
_computing_molecular_graphics 'Olex2 (Dolomanov et al., 2009)'
_computing_publication_material 'Olex2 (Dolomanov et al., 2009)'
_computing_structure_refinement 'ShelXL (Sheldrick, 2015)'
_computing_structure_solution 'ShelXT (Sheldrick, 2015)'
_diffrn_ambient_temperature 273.15
_diffrn_measured_fraction_theta_full 0.995
_diffrn_measured_fraction_theta_max 0.994
_diffrn_measurement_device_type 'CCD area detector'
_diffrn_measurement_method 'phi and omega scans'
_diffrn_radiation_monochromator graphite
_diffrn_radiation_type MoK\a
_diffrn_radiation_wavelength 0.71073
_diffrn_reflns_av_R_equivalents 0.0231
_diffrn_reflns_av_unetI/netI 0.0300
_diffrn_reflns_Laue_measured_fraction_full 0.995
_diffrn_reflns_Laue_measured_fraction_max 0.994
_diffrn_reflns_limit_h_max 39
_diffrn_reflns_limit_h_min -33
_diffrn_reflns_limit_k_max 13
_diffrn_reflns_limit_k_min -14
_diffrn_reflns_limit_l_max 23
_diffrn_reflns_limit_l_min -23
_diffrn_reflns_number 16288
_diffrn_reflns_point_group_measured_fraction_full 0.995
_diffrn_reflns_point_group_measured_fraction_max 0.994
_diffrn_reflns_theta_full 25.242
_diffrn_reflns_theta_max 26.376
_diffrn_reflns_theta_min 1.556
_exptl_absorpt_coefficient_mu 1.933
_exptl_absorpt_correction_T_max 1.000000
_exptl_absorpt_correction_T_min 0.806891
_exptl_absorpt_correction_type multi-scan
_exptl_absorpt_process_details
'SADABS v.2.10 (Bruker,2003) was used for absorption correction. R(int) was 0.0547 before and 0.0216 after correction. The Ratio of minimum to maximum transmission is 0.8069. The \l/2 correction factor is 0.0015.'
_exptl_crystal_colour colourless
_exptl_crystal_colour_primary colourless
_exptl_crystal_density_diffrn 1.395
_exptl_crystal_description block
_exptl_crystal_F_000 2512
_exptl_crystal_size_max 0.05
_exptl_crystal_size_mid 0.04
_exptl_crystal_size_min 0.03
_refine_diff_density_max 1.526
_refine_diff_density_min -0.884
_refine_diff_density_rms 0.089
_refine_ls_extinction_method none
_refine_ls_goodness_of_fit_ref 1.042
_refine_ls_hydrogen_treatment constr
_refine_ls_matrix_type full
_refine_ls_number_parameters 336
_refine_ls_number_reflns 5909
_refine_ls_number_restraints 6
_refine_ls_restrained_S_all 1.042
_refine_ls_R_factor_all 0.0686
_refine_ls_R_factor_gt 0.0535
_refine_ls_shift/su_max 0.000
_refine_ls_shift/su_mean 0.000
_refine_ls_structure_factor_coef Fsqd
_refine_ls_weighting_details 'w=1/[\s^2^(Fo^2^)+(0.0938P)^2^+13.0960P] where P=(Fo^2^+2Fc^2^)/3'
_refine_ls_weighting_scheme calc
_refine_ls_wR_factor_gt 0.1523
_refine_ls_wR_factor_ref 0.1639
_reflns_Friedel_coverage 0.000
_reflns_number_gt 4631
_reflns_number_total 5909
_reflns_threshold_expression 'I > 2\s(I)'
_cod_data_source_file d1py00923k2.cif
_cod_data_source_block a
_cod_depositor_comments 'Adding full bibliography for 1564904--1564905.cif.'
_cod_database_code 1564904
_shelx_shelxl_version_number 2018/3
_shelx_space_group_comment
;
The symmetry employed for this shelxl refinement is uniquely defined
by the following loop, which should always be used as a source of
symmetry information in preference to the above space-group names.
They are only intended as comments.
;
_shelx_estimated_absorpt_t_max 0.944
_shelx_estimated_absorpt_t_min 0.910
_olex2_refinement_description
;
1. Fixed Uiso
 At 1.2 times of:
  All C(H) groups, All C(H,H) groups
 At 1.5 times of:
  All C(H,H,H) groups
2. Uiso/Uaniso restraints and constraints
Uanis(C30) \\sim Ueq: with sigma of 0.01 and sigma for terminal atoms of 0.02
3.a Ternary CH refined with riding coordinates:
 C16(H16)
3.b Secondary CH2 refined with riding coordinates:
 C33(H33A,H33B)
3.c Aromatic/amide H refined with riding coordinates:
 C5(H5), C6(H6), C7(H7), C10(H10), C12(H12), C18(H18), C19(H19), C20(H20),
 C21(H21), C22(H22), C24(H24), C25(H25), C27(H27), C28(H28)
3.d Idealised Me refined as rotating group:
 C14(H14A,H14B,H14C), C15(H15A,H15B,H15C), C30(H30A,H30B,H30C), C31(H31A,H31B,
 H31C), C32(H32A,H32B,H32C)
;
_olex2_submission_special_instructions 'No special instructions were received'

loop_
_space_group_symop_operation_xyz
'x, y, z'
'-x, y, -z+1/2'
'x+1/2, y+1/2, z'
'-x+1/2, y+1/2, -z+1/2'
'-x, -y, -z'
'x, -y, z-1/2'
'-x+1/2, -y+1/2, -z'
'x+1/2, -y+1/2, z-1/2'

loop_
_atom_site_label
_atom_site_type_symbol
_atom_site_fract_x
_atom_site_fract_y
_atom_site_fract_z
_atom_site_U_iso_or_equiv
_atom_site_adp_type
_atom_site_occupancy
_atom_site_site_symmetry_order
_atom_site_calc_flag
_atom_site_refinement_flags_posn
_atom_site_refinement_flags_adp
_atom_site_refinement_flags_occupancy
_atom_site_disorder_assembly
_atom_site_disorder_group
Br1 Br 0.54132(2) 1.09105(4) 0.88296(3) 0.05793(18) Uani 1 1 d . . . . .
Ni01 Ni 0.500000 0.99384(5) 0.750000 0.03137(18) Uani 1 2 d S T P . .
N1 N 0.45757(10) 0.8660(2) 0.74872(17) 0.0283(6) Uani 1 1 d . . . . .
C1 C 0.47673(12) 0.7710(3) 0.7510(2) 0.0291(7) Uani 1 1 d . . . . .
C2 C 0.46427(13) 0.6540(3) 0.7546(2) 0.0328(7) Uani 1 1 d . . . . .
C3 C 0.500000 0.5902(4) 0.750000 0.0333(10) Uani 1 2 d S T P . .
C4 C 0.500000 0.4725(4) 0.750000 0.0397(11) Uani 1 2 d S T P . .
C5 C 0.46259(16) 0.4205(3) 0.7561(3) 0.0452(9) Uani 1 1 d . . . . .
H5 H 0.461218 0.343179 0.756845 0.054 Uiso 1 1 calc R . . . .
C6 C 0.42801(16) 0.4827(3) 0.7608(3) 0.0482(9) Uani 1 1 d . . . . .
H6 H 0.403714 0.445984 0.764593 0.058 Uiso 1 1 calc R . . . .
C7 C 0.42818(14) 0.6011(3) 0.7601(3) 0.0394(8) Uani 1 1 d . . . . .
H7 H 0.404480 0.641516 0.763356 0.047 Uiso 1 1 calc R . . . .
C8 C 0.41204(12) 0.8688(3) 0.7483(2) 0.0294(7) Uani 1 1 d . . . . .
C9 C 0.41793(13) 0.8635(3) 0.8294(2) 0.0330(7) Uani 1 1 d . . . . .
C10 C 0.37360(14) 0.8622(3) 0.8265(2) 0.0379(8) Uani 1 1 d . . . . .
H10 H 0.376311 0.859396 0.879248 0.045 Uiso 1 1 calc R . . . .
C11 C 0.32521(14) 0.8650(3) 0.7474(3) 0.0375(8) Uani 1 1 d . . . . .
C12 C 0.32137(13) 0.8730(3) 0.6695(2) 0.0339(7) Uani 1 1 d . . . . .
H12 H 0.289145 0.876312 0.616510 0.041 Uiso 1 1 calc R . . . .
C13 C 0.36451(12) 0.8763(3) 0.6681(2) 0.0294(7) Uani 1 1 d . . . . .
C14 C 0.47001(15) 0.8574(4) 0.9156(2) 0.0453(9) Uani 1 1 d . . . . .
H14A H 0.485557 0.787081 0.919761 0.068 Uiso 1 1 calc GR . . . .
H14B H 0.466620 0.864587 0.963675 0.068 Uiso 1 1 calc GR . . . .
H14C H 0.491023 0.916726 0.918307 0.068 Uiso 1 1 calc GR . . . .
C15 C 0.27747(16) 0.8613(4) 0.7471(3) 0.0542(10) Uani 1 1 d . . . . .
H15A H 0.247839 0.873807 0.688201 0.081 Uiso 1 1 calc GR . . . .
H15B H 0.279541 0.918172 0.785469 0.081 Uiso 1 1 calc GR . . . .
H15C H 0.274936 0.789644 0.767278 0.081 Uiso 1 1 calc GR . . . .
C16 C 0.36089(13) 0.8822(3) 0.5820(2) 0.0311(7) Uani 1 1 d . . . . .
H16 H 0.390098 0.926588 0.594455 0.037 Uiso 1 1 calc R . . . .
C17 C 0.31296(13) 0.9431(3) 0.5094(2) 0.0347(7) Uani 1 1 d . . . . .
C18 C 0.30946(16) 1.0568(3) 0.5186(3) 0.0490(9) Uani 1 1 d . . . . .
H18 H 0.336068 1.093816 0.568114 0.059 Uiso 1 1 calc R . . . .
C19 C 0.26629(19) 1.1156(4) 0.4542(3) 0.0591(11) Uani 1 1 d . . . . .
H19 H 0.264042 1.191670 0.461076 0.071 Uiso 1 1 calc R . . . .
C20 C 0.22651(16) 1.0615(4) 0.3796(3) 0.0575(12) Uani 1 1 d . . . . .
H20 H 0.197728 1.100943 0.336473 0.069 Uiso 1 1 calc R . . . .
C21 C 0.23001(16) 0.9512(4) 0.3702(3) 0.0548(11) Uani 1 1 d . . . . .
H21 H 0.203351 0.914876 0.320374 0.066 Uiso 1 1 calc R . . . .
C22 C 0.27272(15) 0.8908(3) 0.4338(3) 0.0450(9) Uani 1 1 d . . . . .
H22 H 0.274475 0.814892 0.425805 0.054 Uiso 1 1 calc R . . . .
C23 C 0.36703(12) 0.7663(3) 0.5549(2) 0.0327(7) Uani 1 1 d . . . . .
C24 C 0.33903(14) 0.6760(3) 0.5507(2) 0.0404(8) Uani 1 1 d . . . . .
H24 H 0.316309 0.684864 0.566351 0.048 Uiso 1 1 calc R . . . .
C25 C 0.34420(16) 0.5713(3) 0.5233(3) 0.0454(9) Uani 1 1 d . . . . .
H25 H 0.324180 0.512323 0.519530 0.055 Uiso 1 1 calc R . . . .
C26 C 0.37878(15) 0.5541(3) 0.5015(2) 0.0432(9) Uani 1 1 d . . . . .
C27 C 0.40683(16) 0.6454(3) 0.5066(3) 0.0466(9) Uani 1 1 d . . . . .
H27 H 0.430345 0.636603 0.492720 0.056 Uiso 1 1 calc R . . . .
C28 C 0.40084(14) 0.7503(3) 0.5321(2) 0.0398(8) Uani 1 1 d . . . . .
H28 H 0.419865 0.810086 0.533717 0.048 Uiso 1 1 calc R . . . .
C29 C 0.38288(17) 0.4404(4) 0.4680(3) 0.0526(10) Uani 1 1 d . . . . .
C30 C 0.4377(2) 0.4177(5) 0.4979(5) 0.100(2) Uani 1 1 d . U . . .
H30A H 0.447752 0.472650 0.472887 0.150 Uiso 1 1 calc GR . . . .
H30B H 0.439678 0.344920 0.478439 0.150 Uiso 1 1 calc GR . . . .
H30C H 0.460224 0.421262 0.561077 0.150 Uiso 1 1 calc GR . . . .
C31 C 0.3644(3) 0.3448(4) 0.4983(4) 0.096(2) Uani 1 1 d . . . . .
H31A H 0.382398 0.347247 0.561259 0.144 Uiso 1 1 calc GR . . . .
H31B H 0.370830 0.274867 0.481226 0.144 Uiso 1 1 calc GR . . . .
H31C H 0.328404 0.352718 0.471222 0.144 Uiso 1 1 calc GR . . . .
C32 C 0.3493(2) 0.4431(4) 0.3677(3) 0.0678(14) Uani 1 1 d . . . . .
H32A H 0.314251 0.452760 0.347115 0.102 Uiso 1 1 calc GR . . . .
H32B H 0.352867 0.374352 0.345298 0.102 Uiso 1 1 calc GR . . . .
H32C H 0.359488 0.503998 0.347472 0.102 Uiso 1 1 calc GR . . . .
Cl1 Cl 0.40937(10) 0.8178(2) 0.3333(2) 0.1408(9) Uani 1 1 d . . . . .
Cl2 Cl 0.29885(8) 0.84487(15) 0.20692(13) 0.1122(6) Uani 1 1 d . . . . .
C33 C 0.3463(3) 0.8355(6) 0.3130(5) 0.108(2) Uani 1 1 d . . . . .
H33A H 0.339854 0.772770 0.338419 0.129 Uiso 1 1 calc R . . . .
H33B H 0.346720 0.902391 0.342856 0.129 Uiso 1 1 calc R . . . .

loop_
_atom_site_aniso_label
_atom_site_aniso_U_11
_atom_site_aniso_U_22
_atom_site_aniso_U_33
_atom_site_aniso_U_23
_atom_site_aniso_U_13
_atom_site_aniso_U_12
Br1 0.0592(3) 0.0620(3) 0.0565(3) -0.0236(2) 0.0354(2) -0.0079(2)
Ni01 0.0337(3) 0.0294(3) 0.0378(3) 0.000 0.0245(3) 0.000
N1 0.0285(13) 0.0322(14) 0.0279(13) -0.0001(11) 0.0184(12) -0.0003(11)
C1 0.0276(16) 0.0334(16) 0.0275(16) 0.0002(13) 0.0165(14) -0.0022(13)
C2 0.0341(17) 0.0341(17) 0.0318(17) -0.0002(13) 0.0199(15) -0.0018(14)
C3 0.033(2) 0.033(2) 0.030(2) 0.000 0.016(2) 0.000
C4 0.044(3) 0.032(2) 0.039(3) 0.000 0.022(2) 0.000
C5 0.050(2) 0.0321(18) 0.050(2) 0.0027(16) 0.027(2) -0.0040(16)
C6 0.047(2) 0.042(2) 0.060(2) 0.0063(18) 0.033(2) -0.0095(17)
C7 0.0386(19) 0.0369(18) 0.048(2) 0.0012(15) 0.0282(17) -0.0014(15)
C8 0.0328(17) 0.0257(15) 0.0368(17) -0.0002(12) 0.0240(15) -0.0010(13)
C9 0.0401(19) 0.0327(16) 0.0343(17) 0.0009(13) 0.0261(16) 0.0003(14)
C10 0.048(2) 0.0363(18) 0.046(2) 0.0044(15) 0.0367(19) 0.0024(15)
C11 0.044(2) 0.0316(17) 0.052(2) 0.0044(15) 0.0365(19) 0.0026(15)
C12 0.0307(17) 0.0329(17) 0.0406(19) 0.0010(14) 0.0220(15) 0.0032(13)
C13 0.0326(17) 0.0255(15) 0.0345(17) -0.0004(12) 0.0217(15) 0.0021(13)
C14 0.045(2) 0.064(2) 0.0342(19) 0.0014(17) 0.0271(17) -0.0027(19)
C15 0.046(2) 0.066(3) 0.070(3) 0.008(2) 0.044(2) 0.005(2)
C16 0.0308(17) 0.0345(17) 0.0324(17) -0.0024(13) 0.0207(15) -0.0007(13)
C17 0.0351(18) 0.0395(18) 0.0339(17) 0.0040(14) 0.0225(15) 0.0008(15)
C18 0.049(2) 0.046(2) 0.046(2) 0.0029(17) 0.0237(19) 0.0065(18)
C19 0.062(3) 0.051(2) 0.066(3) 0.017(2) 0.038(3) 0.019(2)
C20 0.039(2) 0.074(3) 0.054(3) 0.029(2) 0.023(2) 0.014(2)
C21 0.038(2) 0.070(3) 0.042(2) 0.011(2) 0.0151(18) -0.005(2)
C22 0.040(2) 0.050(2) 0.040(2) 0.0030(16) 0.0193(17) -0.0030(17)
C23 0.0307(17) 0.0378(17) 0.0276(16) -0.0016(13) 0.0157(14) 0.0025(14)
C24 0.0412(19) 0.0418(19) 0.045(2) -0.0053(16) 0.0285(17) -0.0016(16)
C25 0.052(2) 0.0377(19) 0.046(2) -0.0040(16) 0.0282(19) -0.0011(17)
C26 0.048(2) 0.044(2) 0.0321(18) -0.0043(15) 0.0197(17) 0.0067(17)
C27 0.052(2) 0.054(2) 0.045(2) -0.0033(17) 0.035(2) 0.0101(19)
C28 0.0393(19) 0.046(2) 0.0407(19) -0.0043(16) 0.0267(17) -0.0030(16)
C29 0.058(3) 0.048(2) 0.042(2) -0.0059(17) 0.023(2) 0.0158(19)
C30 0.065(3) 0.091(4) 0.103(5) -0.046(4) 0.025(3) 0.020(3)
C31 0.178(7) 0.041(3) 0.102(5) -0.001(3) 0.099(5) 0.015(3)
C32 0.082(3) 0.061(3) 0.041(2) -0.010(2) 0.024(2) 0.016(3)
Cl1 0.1358(19) 0.1299(18) 0.189(2) 0.0174(17) 0.1123(19) 0.0083(14)
Cl2 0.1300(16) 0.0792(10) 0.1038(13) -0.0127(9) 0.0532(12) -0.0322(10)
C33 0.172(8) 0.083(4) 0.094(5) 0.024(4) 0.092(5) 0.032(5)

loop_
_atom_type_symbol
_atom_type_description
_atom_type_scat_dispersion_real
_atom_type_scat_dispersion_imag
_atom_type_scat_source
C C 0.0033 0.0016 'International Tables Vol C Tables 4.2.6.8 and 6.1.1.4'
H H 0.0000 0.0000 'International Tables Vol C Tables 4.2.6.8 and 6.1.1.4'
Br Br -0.2901 2.4595 'International Tables Vol C Tables 4.2.6.8 and 6.1.1.4'
Cl Cl 0.1484 0.1585 'International Tables Vol C Tables 4.2.6.8 and 6.1.1.4'
N N 0.0061 0.0033 'International Tables Vol C Tables 4.2.6.8 and 6.1.1.4'
Ni Ni 0.3393 1.1124 'International Tables Vol C Tables 4.2.6.8 and 6.1.1.4'

loop_
_geom_angle_atom_site_label_1
_geom_angle_atom_site_label_2
_geom_angle_atom_site_label_3
_geom_angle
_geom_angle_site_symmetry_1
_geom_angle_site_symmetry_3
_geom_angle_publ_flag
Br1 Ni01 Br1 119.92(4) 2_656 . ?
N1 Ni01 Br1 111.02(7) 2_656 2_656 ?
N1 Ni01 Br1 113.25(7) 2_656 . ?
N1 Ni01 Br1 111.02(7) . . ?
N1 Ni01 Br1 113.25(7) . 2_656 ?
N1 Ni01 N1 82.38(15) 2_656 . ?
C1 N1 Ni01 111.5(2) . . ?
C1 N1 C8 118.6(3) . . ?
C8 N1 Ni01 129.9(2) . . ?
N1 C1 C1 117.21(17) . 2_656 ?
N1 C1 C2 135.5(3) . . ?
C2 C1 C1 107.28(18) . 2_656 ?
C3 C2 C1 105.4(3) . . ?
C7 C2 C1 134.9(3) . . ?
C7 C2 C3 119.7(3) . . ?
C2 C3 C2 114.6(4) 2_656 . ?
C4 C3 C2 122.7(2) . 2_656 ?
C4 C3 C2 122.7(2) . . ?
C5 C4 C3 116.3(2) . . ?
C5 C4 C3 116.3(2) 2_656 . ?
C5 C4 C5 127.4(5) 2_656 . ?
C6 C5 C4 120.9(4) . . ?
C5 C6 C7 122.3(4) . . ?
C2 C7 C6 118.1(3) . . ?
C9 C8 N1 118.4(3) . . ?
C13 C8 N1 119.0(3) . . ?
C13 C8 C9 122.6(3) . . ?
C8 C9 C14 121.5(3) . . ?
C10 C9 C8 116.9(3) . . ?
C10 C9 C14 121.5(3) . . ?
C9 C10 C11 122.3(3) . . ?
C10 C11 C15 120.6(3) . . ?
C12 C11 C10 118.7(3) . . ?
C12 C11 C15 120.7(4) . . ?
C11 C12 C13 121.8(3) . . ?
C8 C13 C12 117.6(3) . . ?
C8 C13 C16 119.9(3) . . ?
C12 C13 C16 122.4(3) . . ?
C17 C16 C13 112.1(3) . . ?
C17 C16 C23 113.6(3) . . ?
C23 C16 C13 110.6(3) . . ?
C18 C17 C16 118.3(3) . . ?
C18 C17 C22 118.3(3) . . ?
C22 C17 C16 123.4(3) . . ?
C17 C18 C19 120.2(4) . . ?
C20 C19 C18 120.4(4) . . ?
C21 C20 C19 119.4(4) . . ?
C20 C21 C22 121.1(4) . . ?
C21 C22 C17 120.5(4) . . ?
C24 C23 C16 122.1(3) . . ?
C24 C23 C28 118.0(3) . . ?
C28 C23 C16 119.9(3) . . ?
C23 C24 C25 121.2(3) . . ?
C26 C25 C24 121.1(4) . . ?
C25 C26 C29 121.0(4) . . ?
C27 C26 C25 116.9(3) . . ?
C27 C26 C29 121.9(4) . . ?
C26 C27 C28 121.9(3) . . ?
C23 C28 C27 120.8(3) . . ?
C30 C29 C26 111.0(4) . . ?
C30 C29 C31 109.7(5) . . ?
C31 C29 C26 112.1(4) . . ?
C32 C29 C26 108.0(3) . . ?
C32 C29 C30 107.8(4) . . ?
C32 C29 C31 108.2(5) . . ?
Cl2 C33 Cl1 113.5(4) . . ?

loop_
_geom_bond_atom_site_label_1
_geom_bond_atom_site_label_2
_geom_bond_distance
_geom_bond_site_symmetry_2
_geom_bond_publ_flag
Br1 Ni01 2.3305(5) . ?
Ni01 N1 2.039(3) 2_656 ?
Ni01 N1 2.039(3) . ?
N1 C1 1.283(4) . ?
N1 C8 1.451(4) . ?
C1 C1 1.510(6) 2_656 ?
C1 C2 1.472(4) . ?
C2 C3 1.418(4) . ?
C2 C7 1.371(5) . ?
C3 C4 1.412(7) . ?
C4 C5 1.409(5) 2_656 ?
C4 C5 1.409(5) . ?
C5 C6 1.378(6) . ?
C6 C7 1.420(5) . ?
C8 C9 1.403(4) . ?
C8 C13 1.390(5) . ?
C9 C10 1.387(5) . ?
C9 C14 1.508(5) . ?
C10 C11 1.392(5) . ?
C11 C12 1.378(5) . ?
C11 C15 1.523(5) . ?
C12 C13 1.395(5) . ?
C13 C16 1.532(4) . ?
C16 C17 1.523(5) . ?
C16 C23 1.529(5) . ?
C17 C18 1.388(6) . ?
C17 C22 1.393(5) . ?
C18 C19 1.391(6) . ?
C19 C20 1.389(7) . ?
C20 C21 1.348(7) . ?
C21 C22 1.389(6) . ?
C23 C24 1.379(5) . ?
C23 C28 1.381(5) . ?
C24 C25 1.400(5) . ?
C25 C26 1.392(6) . ?
C26 C27 1.384(6) . ?
C26 C29 1.536(5) . ?
C27 C28 1.395(5) . ?
C29 C30 1.530(7) . ?
C29 C31 1.535(8) . ?
C29 C32 1.520(6) . ?
Cl1 C33 1.840(9) . ?
Cl2 C33 1.658(8) . ?
